data_2022152
loop_
_publ_author_name
'Becerra, Diana'
'Castillo, Juan'
'Insuasty, Braulio'
'Cobo, Justo'
'Glidewell, Christopher'

_publ_section_title
;
 Synthesis of <i>N</i>-substituted
 3-(2-aryl-2-oxoethyl)-3-hydroxyindolin-2-ones and their conversion to
 <i>N</i>-substituted (<i>E</i>)-3-(2-aryl-2-oxoethylidene)indolin-2-ones:
 synthetic sequence, spectroscopic characterization and structures of four
 3-hydroxy compounds and five oxoethylidene products
;
_journal_coeditor_code SK3748
_journal_issue 5
_journal_name_full 'Acta Crystallographica Section C'
_journal_page_first 433
_journal_page_last 445
_journal_paper_doi 10.1107/S2053229620004143
_journal_volume 76
_journal_year 2020
_chemical_formula_iupac 'C24 H19 N O5'
_chemical_formula_moiety 'C24 H19 N O5'
_chemical_formula_sum 'C24 H19 N O5'
_chemical_formula_weight 401.40
_chemical_name_systematic 3-[2-(Benzo[<i>d</i>][1,3]dioxol-5-yl)-2-oxoethyl]-1-benzyl-3-hydroxyindolin-2-one
_space_group_crystal_system triclinic
_space_group_IT_number 2
_space_group_name_Hall '-P 1'
_space_group_name_H-M_alt 'P -1'
_atom_sites_solution_hydrogens mixed
_atom_sites_solution_primary difmap
_audit_creation_method SHELXL-2014
_cell_angle_alpha 93.084(3)
_cell_angle_beta 101.883(2)
_cell_angle_gamma 95.055(2)
_cell_formula_units_Z 4
_cell_length_a 11.8136(7)
_cell_length_b 12.4987(10)
_cell_length_c 13.5976(11)
_cell_measurement_reflns_used 9692
_cell_measurement_temperature 100(2)
_cell_measurement_theta_max 28.296
_cell_measurement_theta_min 2.162
_cell_volume 1951.7(3)
_computing_cell_refinement
;
SAINT (Bruker, 2017)
;
_computing_data_collection
;
APEX3 (Bruker, 2018)
;
_computing_data_reduction
;
SAINT (Bruker, 2017)
;
_computing_molecular_graphics
;
PLATON (Spek, 2020)
;
_computing_publication_material
;
SHELXL2014 (Sheldrick, 2015b) and PLATON (Spek, 2020)
;
_computing_structure_refinement
;
SHELXL2014 (Sheldrick, 2015b)
;
_computing_structure_solution
;
SHELXT2014 (Sheldrick, 2015a)
;
_diffrn_ambient_temperature 100(2)
_diffrn_measured_fraction_theta_full 0.998
_diffrn_measured_fraction_theta_max 0.998
_diffrn_measurement_device_type 'Bruker D8 Venture'
_diffrn_measurement_method '\f and \w scans'
_diffrn_radiation_monochromator 'multilayer mirror'
_diffrn_radiation_type MoK\a
_diffrn_radiation_wavelength 0.71073
_diffrn_reflns_av_R_equivalents 0.0490
_diffrn_reflns_av_unetI/netI 0.0202
_diffrn_reflns_limit_h_max 15
_diffrn_reflns_limit_h_min -13
_diffrn_reflns_limit_k_max 16
_diffrn_reflns_limit_k_min -16
_diffrn_reflns_limit_l_max 18
_diffrn_reflns_limit_l_min -18
_diffrn_reflns_number 125792
_diffrn_reflns_theta_full 28.296
_diffrn_reflns_theta_max 28.296
_diffrn_reflns_theta_min 2.162
_diffrn_source 'INCOATEC high brilliance microfocus sealed tube'
_diffrn_standards_decay_% 0
_diffrn_standards_interval_count 0
_diffrn_standards_interval_time 0
_diffrn_standards_number 0
_exptl_absorpt_coefficient_mu 0.096
_exptl_absorpt_correction_T_max 0.994
_exptl_absorpt_correction_T_min 0.957
_exptl_absorpt_correction_type multi-scan
_exptl_absorpt_process_details
;
(SADABS; Bruker, 2016)
;
_exptl_crystal_colour yellow
_exptl_crystal_density_diffrn 1.366
_exptl_crystal_description plate
_exptl_crystal_F_000 840
_exptl_crystal_size_max 0.250
_exptl_crystal_size_mid 0.160
_exptl_crystal_size_min 0.060
_refine_diff_density_max 0.377
_refine_diff_density_min -0.235
_refine_ls_extinction_method none
_refine_ls_goodness_of_fit_ref 1.084
_refine_ls_hydrogen_treatment mixed
_refine_ls_matrix_type full
_refine_ls_number_parameters 547
_refine_ls_number_reflns 9691
_refine_ls_number_restraints 0
_refine_ls_restrained_S_all 1.084
_refine_ls_R_factor_all 0.0518
_refine_ls_R_factor_gt 0.0393
_refine_ls_shift/su_max 0.000
_refine_ls_shift/su_mean 0.000
_refine_ls_structure_factor_coef Fsqd
_refine_ls_weighting_details 'w=1/[\s^2^(Fo^2^)+(0.0386P)^2^+1.0922P] where P=(Fo^2^+2Fc^2^)/3'
_refine_ls_weighting_scheme calc
_refine_ls_wR_factor_gt 0.0929
_refine_ls_wR_factor_ref 0.1060
_reflns_number_gt 8134
_reflns_number_total 9691
_reflns_threshold_expression 'I > 2\s(I)'
_cod_data_source_file sk3748sup1.cif
_cod_data_source_block If
_cod_database_code 2022152
_shelx_space_group_comment
;
The symmetry employed for this shelxl refinement is uniquely defined
by the following loop, which should always be used as a source of
symmetry information in preference to the above space-group names.
They are only intended as comments.
;
_shelx_estimated_absorpt_t_min 0.976
_shelx_estimated_absorpt_t_max 0.994
_shelxl_version_number 2.014

loop_
_space_group_symop_operation_xyz
'x, y, z'
'-x, -y, -z'

loop_
_atom_site_type_symbol
_atom_site_label
_atom_site_fract_x
_atom_site_fract_y
_atom_site_fract_z
_atom_site_U_iso_or_equiv
_atom_site_adp_type
_atom_site_calc_flag
_atom_site_occupancy
_atom_site_disorder_assembly
_atom_site_disorder_group
N N11 0.36578(9) 0.70223(8) 0.75521(8) 0.0180(2) Uani d 1 . .
C C12 0.33088(10) 0.64863(9) 0.66308(9) 0.0163(2) Uani d 1 . .
O O12 0.39483(7) 0.62008(7) 0.60785(7) 0.02009(18) Uani d 1 . .
C C13 0.19674(10) 0.63051(9) 0.63676(9) 0.0155(2) Uani d 1 . .
O O13 0.15366(8) 0.68949(7) 0.55269(7) 0.01875(17) Uani d 1 . .
H H13 0.1495(15) 0.6486(14) 0.4976(13) 0.028 Uiso d 1 . .
C C13A 0.16621(10) 0.68140(9) 0.72932(9) 0.0162(2) Uani d 1 . .
C C14 0.05913(11) 0.69289(10) 0.75156(9) 0.0198(2) Uani d 1 . .
H H14 -0.0104 0.6659 0.7051 0.024 Uiso calc 1 . .
C C15 0.05531(11) 0.74530(10) 0.84426(10) 0.0223(2) Uani d 1 . .
H H15 -0.0176 0.7544 0.8610 0.027 Uiso calc 1 . .
C C16 0.15748(12) 0.78406(10) 0.91178(10) 0.0222(2) Uani d 1 . .
H H16 0.1533 0.8188 0.9746 0.027 Uiso calc 1 . .
C C17 0.26690(11) 0.77310(10) 0.88929(9) 0.0203(2) Uani d 1 . .
H H17 0.3368 0.7999 0.9354 0.024 Uiso calc 1 . .
C C17A 0.26833(10) 0.72162(9) 0.79709(9) 0.0170(2) Uani d 1 . .
C C11 0.48659(10) 0.72091(10) 0.80967(10) 0.0207(2) Uani d 1 . .
H H11A 0.5360 0.6858 0.7697 0.025 Uiso calc 1 . .
H H11B 0.4943 0.6865 0.8743 0.025 Uiso calc 1 . .
C C111 0.53080(10) 0.83877(10) 0.83120(10) 0.0197(2) Uani d 1 . .
C C112 0.52255(12) 0.90761(11) 0.75373(10) 0.0259(3) Uani d 1 . .
H H112 0.4860 0.8815 0.6868 0.031 Uiso calc 1 . .
C C113 0.56794(13) 1.01485(12) 0.77435(12) 0.0317(3) Uani d 1 . .
H H113 0.5618 1.0620 0.7214 0.038 Uiso calc 1 . .
C C114 0.62220(13) 1.05348(12) 0.87201(12) 0.0328(3) Uani d 1 . .
H H114 0.6536 1.1267 0.8857 0.039 Uiso calc 1 . .
C C115 0.63031(13) 0.98508(12) 0.94904(11) 0.0306(3) Uani d 1 . .
H H115 0.6675 1.0111 1.0158 0.037 Uiso calc 1 . .
C C116 0.58414(11) 0.87823(11) 0.92887(10) 0.0244(3) Uani d 1 . .
H H116 0.5890 0.8317 0.9822 0.029 Uiso calc 1 . .
C C131 0.15502(10) 0.51079(9) 0.61318(9) 0.0160(2) Uani d 1 . .
H H13A 0.0695 0.5013 0.6056 0.019 Uiso calc 1 . .
H H13B 0.1726 0.4874 0.5477 0.019 Uiso calc 1 . .
C C132 0.20854(10) 0.43795(9) 0.69182(9) 0.0160(2) Uani d 1 . .
O O132 0.27327(8) 0.47573(7) 0.77033(7) 0.02184(19) Uani d 1 . .
O O141 0.12237(10) -0.00809(8) 0.62667(9) 0.0338(2) Uani d 1 . .
C C142 0.20004(14) -0.03580(11) 0.71514(12) 0.0309(3) Uani d 1 . .
H H14A 0.1567 -0.0811 0.7554 0.037 Uiso calc 1 . .
H H14B 0.2609 -0.0770 0.6958 0.037 Uiso calc 1 . .
O O143 0.25219(10) 0.06174(8) 0.77321(8) 0.0332(2) Uani d 1 . .
C C14A 0.20977(11) 0.14395(10) 0.71810(10) 0.0218(2) Uani d 1 . .
C C144 0.23604(11) 0.25218(10) 0.74070(9) 0.0195(2) Uani d 1 . .
H H144 0.2886 0.2805 0.8010 0.023 Uiso calc 1 . .
C C145 0.18104(10) 0.32004(9) 0.66977(9) 0.0167(2) Uani d 1 . .
C C146 0.10375(10) 0.27679(10) 0.58197(9) 0.0195(2) Uani d 1 . .
H H146 0.0680 0.3242 0.5355 0.023 Uiso calc 1 . .
C C147 0.07750(11) 0.16566(10) 0.56043(10) 0.0232(3) Uani d 1 . .
H H147 0.0248 0.1360 0.5008 0.028 Uiso calc 1 . .
C C18A 0.13246(11) 0.10199(10) 0.63066(10) 0.0230(3) Uani d 1 . .
N N21 0.14702(8) 0.57608(8) 0.21220(8) 0.0171(2) Uani d 1 . .
C C22 0.18051(10) 0.56438(9) 0.31195(9) 0.0164(2) Uani d 1 . .
O O22 0.11699(7) 0.56189(7) 0.37299(6) 0.01978(18) Uani d 1 . .
C C23 0.31364(10) 0.55891(9) 0.33838(9) 0.0153(2) Uani d 1 . .
O O23 0.36630(7) 0.65315(7) 0.40061(7) 0.01939(18) Uani d 1 . .
H H23 0.3659(15) 0.6426(14) 0.4653(14) 0.029 Uiso d 1 . .
C C23A 0.34379(10) 0.56497(9) 0.23629(9) 0.0171(2) Uani d 1 . .
C C24 0.44927(11) 0.56227(10) 0.20825(10) 0.0207(2) Uani d 1 . .
H H24 0.5185 0.5574 0.2570 0.025 Uiso calc 1 . .
C C25 0.45181(12) 0.56686(11) 0.10592(10) 0.0238(3) Uani d 1 . .
H H25 0.5235 0.5650 0.0849 0.029 Uiso calc 1 . .
C C26 0.35020(12) 0.57406(11) 0.03520(10) 0.0245(3) Uani d 1 . .
H H26 0.3532 0.5753 -0.0340 0.029 Uiso calc 1 . .
C C27 0.24316(11) 0.57957(10) 0.06365(10) 0.0215(2) Uani d 1 . .
H H27 0.1740 0.5866 0.0155 0.026 Uiso calc 1 . .
C C27A 0.24281(10) 0.57436(9) 0.16460(9) 0.0175(2) Uani d 1 . .
C C21 0.02682(10) 0.57967(10) 0.16062(9) 0.0199(2) Uani d 1 . .
H H21A -0.0246 0.5556 0.2059 0.024 Uiso calc 1 . .
H H21B 0.0097 0.5281 0.1003 0.024 Uiso calc 1 . .
C C211 -0.00175(11) 0.68995(10) 0.12808(9) 0.0207(2) Uani d 1 . .
C C212 0.05811(13) 0.78375(11) 0.17857(11) 0.0283(3) Uani d 1 . .
H H212 0.1215 0.7799 0.2336 0.034 Uiso calc 1 . .
C C213 0.02605(15) 0.88369(13) 0.14936(13) 0.0378(4) Uani d 1 . .
H H213 0.0680 0.9478 0.1841 0.045 Uiso calc 1 . .
C C214 -0.06704(15) 0.88994(13) 0.06965(13) 0.0372(4) Uani d 1 . .
H H214 -0.0893 0.9582 0.0500 0.045 Uiso calc 1 . .
C C215 -0.12708(13) 0.79678(14) 0.01898(12) 0.0337(3) Uani d 1 . .
H H215 -0.1907 0.8009 -0.0358 0.040 Uiso calc 1 . .
C C216 -0.09496(12) 0.69690(12) 0.04770(10) 0.0271(3) Uani d 1 . .
H H216 -0.1367 0.6330 0.0124 0.032 Uiso calc 1 . .
C C231 0.34489(10) 0.45854(9) 0.39264(9) 0.0168(2) Uani d 1 . .
H H23A 0.4296 0.4544 0.4009 0.020 Uiso calc 1 . .
H H23B 0.3279 0.4665 0.4608 0.020 Uiso calc 1 . .
C C232 0.28175(10) 0.35343(9) 0.34022(9) 0.0170(2) Uani d 1 . .
O O232 0.21756(8) 0.35194(7) 0.25714(7) 0.02298(19) Uani d 1 . .
O O241 0.34212(10) -0.03455(9) 0.51919(9) 0.0387(3) Uani d 1 . .
C C242 0.25730(16) -0.10257(12) 0.44568(13) 0.0373(4) Uani d 1 . .
H H24A 0.2936 -0.1640 0.4205 0.045 Uiso calc 1 . .
H H24B 0.1930 -0.1314 0.4764 0.045 Uiso calc 1 . .
O O243 0.21368(12) -0.03916(9) 0.36449(9) 0.0452(3) Uani d 1 . .
C C24A 0.25954(13) 0.06508(11) 0.39521(11) 0.0274(3) Uani d 1 . .
C C244 0.23952(12) 0.15577(10) 0.34531(10) 0.0246(3) Uani d 1 . .
H H244 0.1874 0.1532 0.2817 0.030 Uiso calc 1 . .
C C245 0.29995(10) 0.25330(10) 0.39278(9) 0.0189(2) Uani d 1 . .
C C246 0.37567(11) 0.25505(11) 0.48632(10) 0.0235(3) Uani d 1 . .
H H246 0.4147 0.3219 0.5173 0.028 Uiso calc 1 . .
C C247 0.39570(12) 0.16122(12) 0.53564(11) 0.0288(3) Uani d 1 . .
H H247 0.4477 0.1624 0.5991 0.035 Uiso calc 1 . .
C C28A 0.33634(12) 0.06743(11) 0.48759(11) 0.0276(3) Uani d 1 . .

loop_
_atom_site_aniso_label
_atom_site_aniso_U_11
_atom_site_aniso_U_22
_atom_site_aniso_U_33
_atom_site_aniso_U_12
_atom_site_aniso_U_13
_atom_site_aniso_U_23
N11 0.0149(5) 0.0179(5) 0.0202(5) 0.0007(4) 0.0027(4) -0.0021(4)
C12 0.0160(5) 0.0135(5) 0.0192(5) 0.0009(4) 0.0035(4) 0.0016(4)
O12 0.0175(4) 0.0222(4) 0.0212(4) 0.0025(3) 0.0059(3) -0.0015(3)
C13 0.0149(5) 0.0142(5) 0.0172(5) 0.0021(4) 0.0026(4) 0.0016(4)
O13 0.0225(4) 0.0166(4) 0.0171(4) 0.0033(3) 0.0028(3) 0.0037(3)
C13A 0.0177(5) 0.0129(5) 0.0183(5) 0.0017(4) 0.0043(4) 0.0019(4)
C14 0.0191(6) 0.0185(6) 0.0224(6) 0.0023(4) 0.0053(5) 0.0025(5)
C15 0.0222(6) 0.0225(6) 0.0250(6) 0.0047(5) 0.0100(5) 0.0024(5)
C16 0.0287(6) 0.0199(6) 0.0199(6) 0.0050(5) 0.0085(5) 0.0003(5)
C17 0.0233(6) 0.0175(6) 0.0196(6) 0.0031(4) 0.0034(5) -0.0001(4)
C17A 0.0181(5) 0.0138(5) 0.0198(6) 0.0027(4) 0.0047(4) 0.0020(4)
C11 0.0155(5) 0.0194(6) 0.0250(6) 0.0017(4) 0.0001(4) -0.0023(5)
C111 0.0145(5) 0.0202(6) 0.0233(6) 0.0013(4) 0.0024(4) -0.0025(5)
C112 0.0248(6) 0.0262(7) 0.0243(6) -0.0008(5) 0.0013(5) 0.0002(5)
C113 0.0323(7) 0.0253(7) 0.0360(8) -0.0004(6) 0.0042(6) 0.0077(6)
C114 0.0305(7) 0.0208(6) 0.0430(8) -0.0030(5) 0.0020(6) -0.0030(6)
C115 0.0298(7) 0.0268(7) 0.0298(7) -0.0009(5) -0.0020(6) -0.0082(6)
C116 0.0224(6) 0.0240(6) 0.0243(6) 0.0017(5) 0.0004(5) -0.0010(5)
C131 0.0160(5) 0.0139(5) 0.0174(5) 0.0002(4) 0.0026(4) 0.0014(4)
C132 0.0147(5) 0.0156(5) 0.0182(5) 0.0015(4) 0.0043(4) 0.0008(4)
O132 0.0234(4) 0.0188(4) 0.0205(4) 0.0021(3) -0.0014(3) -0.0002(3)
O141 0.0399(6) 0.0142(4) 0.0427(6) 0.0034(4) -0.0021(5) 0.0012(4)
C142 0.0380(8) 0.0169(6) 0.0371(8) 0.0049(5) 0.0050(6) 0.0046(5)
O143 0.0433(6) 0.0166(5) 0.0360(6) 0.0068(4) -0.0028(5) 0.0058(4)
C14A 0.0238(6) 0.0178(6) 0.0246(6) 0.0057(5) 0.0048(5) 0.0055(5)
C144 0.0207(6) 0.0174(6) 0.0201(6) 0.0031(4) 0.0033(4) 0.0018(4)
C145 0.0161(5) 0.0145(5) 0.0203(6) 0.0021(4) 0.0054(4) 0.0014(4)
C146 0.0187(5) 0.0172(6) 0.0217(6) 0.0021(4) 0.0021(4) 0.0012(4)
C147 0.0228(6) 0.0179(6) 0.0261(6) 0.0009(5) 0.0000(5) -0.0017(5)
C18A 0.0241(6) 0.0136(5) 0.0311(7) 0.0011(4) 0.0062(5) -0.0005(5)
N21 0.0142(4) 0.0196(5) 0.0177(5) 0.0031(4) 0.0030(4) 0.0021(4)
C22 0.0159(5) 0.0134(5) 0.0197(5) 0.0016(4) 0.0032(4) 0.0001(4)
O22 0.0171(4) 0.0234(4) 0.0193(4) 0.0019(3) 0.0056(3) 0.0003(3)
C23 0.0138(5) 0.0147(5) 0.0168(5) 0.0008(4) 0.0027(4) -0.0006(4)
O23 0.0199(4) 0.0165(4) 0.0200(4) -0.0012(3) 0.0027(3) -0.0028(3)
C23A 0.0178(5) 0.0147(5) 0.0189(5) 0.0021(4) 0.0044(4) 0.0009(4)
C24 0.0186(6) 0.0215(6) 0.0231(6) 0.0038(4) 0.0061(5) 0.0013(5)
C25 0.0234(6) 0.0253(6) 0.0263(6) 0.0058(5) 0.0116(5) 0.0042(5)
C26 0.0295(7) 0.0260(6) 0.0214(6) 0.0073(5) 0.0104(5) 0.0055(5)
C27 0.0230(6) 0.0220(6) 0.0203(6) 0.0048(5) 0.0047(5) 0.0038(5)
C27A 0.0176(5) 0.0157(5) 0.0200(6) 0.0027(4) 0.0051(4) 0.0020(4)
C21 0.0145(5) 0.0228(6) 0.0215(6) 0.0028(4) 0.0011(4) 0.0031(5)
C211 0.0194(6) 0.0244(6) 0.0209(6) 0.0069(5) 0.0077(5) 0.0044(5)
C212 0.0291(7) 0.0243(7) 0.0311(7) 0.0063(5) 0.0033(5) 0.0029(5)
C213 0.0435(9) 0.0242(7) 0.0474(9) 0.0090(6) 0.0111(7) 0.0038(6)
C214 0.0438(9) 0.0340(8) 0.0428(9) 0.0223(7) 0.0187(7) 0.0170(7)
C215 0.0315(7) 0.0456(9) 0.0301(7) 0.0211(7) 0.0104(6) 0.0137(6)
C216 0.0227(6) 0.0358(8) 0.0243(6) 0.0108(5) 0.0045(5) 0.0050(5)
C231 0.0158(5) 0.0163(5) 0.0180(5) 0.0029(4) 0.0022(4) 0.0007(4)
C232 0.0158(5) 0.0174(5) 0.0181(5) 0.0019(4) 0.0044(4) 0.0009(4)
O232 0.0244(4) 0.0205(4) 0.0211(4) -0.0006(3) -0.0010(3) 0.0021(3)
O241 0.0433(6) 0.0249(5) 0.0484(7) 0.0041(5) 0.0066(5) 0.0181(5)
C242 0.0525(10) 0.0191(7) 0.0439(9) 0.0049(6) 0.0160(7) 0.0100(6)
O243 0.0675(8) 0.0177(5) 0.0440(7) -0.0068(5) 0.0000(6) 0.0076(5)
C24A 0.0341(7) 0.0172(6) 0.0315(7) -0.0007(5) 0.0095(6) 0.0029(5)
C244 0.0295(7) 0.0194(6) 0.0235(6) 0.0002(5) 0.0033(5) 0.0019(5)
C245 0.0181(5) 0.0172(6) 0.0223(6) 0.0024(4) 0.0057(4) 0.0033(4)
C246 0.0189(6) 0.0231(6) 0.0269(6) 0.0012(5) 0.0011(5) 0.0048(5)
C247 0.0238(6) 0.0294(7) 0.0315(7) 0.0031(5) -0.0003(5) 0.0118(6)
C28A 0.0279(7) 0.0228(6) 0.0356(7) 0.0062(5) 0.0106(6) 0.0125(5)

loop_
_atom_type_symbol
_atom_type_description
_atom_type_scat_dispersion_real
_atom_type_scat_dispersion_imag
_atom_type_scat_source
C C 0.0033 0.0016 'International Tables Vol C Tables 4.2.6.8 and 6.1.1.4'
H H 0.0000 0.0000 'International Tables Vol C Tables 4.2.6.8 and 6.1.1.4'
N N 0.0061 0.0033 'International Tables Vol C Tables 4.2.6.8 and 6.1.1.4'
O O 0.0106 0.0060 'International Tables Vol C Tables 4.2.6.8 and 6.1.1.4'

loop_
_geom_angle_atom_site_label_1
_geom_angle_atom_site_label_2
_geom_angle_atom_site_label_3
_geom_angle_site_symmetry_1
_geom_angle_site_symmetry_3
_geom_angle
_geom_angle_publ_flag
C12 N11 C17A . . 110.46(10) ?
C12 N11 C11 . . 124.04(10) ?
C17A N11 C11 . . 124.77(10) ?
O12 C12 N11 . . 126.00(11) ?
O12 C12 C13 . . 124.91(11) ?
N11 C12 C13 . . 109.08(10) ?
O13 C13 C13A . . 109.04(9) ?
O13 C13 C131 . . 110.14(9) ?
C13A C13 C131 . . 115.27(10) ?
O13 C13 C12 . . 109.43(9) ?
C13A C13 C12 . . 101.69(9) ?
C131 C13 C12 . . 110.90(9) ?
C13 O13 H13 . . 108.4(11) ?
C14 C13A C17A . . 120.87(11) ?
C14 C13A C13 . . 130.11(11) ?
C17A C13A C13 . . 109.02(10) ?
C13A C14 C15 . . 118.39(12) ?
C13A C14 H14 . . 120.8 ?
C15 C14 H14 . . 120.8 ?
C16 C15 C14 . . 120.37(12) ?
C16 C15 H15 . . 119.8 ?
C14 C15 H15 . . 119.8 ?
C15 C16 C17 . . 121.50(12) ?
C15 C16 H16 . . 119.2 ?
C17 C16 H16 . . 119.2 ?
C17A C17 C16 . . 117.02(12) ?
C17A C17 H17 . . 121.5 ?
C16 C17 H17 . . 121.5 ?
C17 C17A C13A . . 121.86(11) ?
C17 C17A N11 . . 128.41(11) ?
C13A C17A N11 . . 109.73(10) ?
N11 C11 C111 . . 113.60(10) ?
N11 C11 H11A . . 108.8 ?
C111 C11 H11A . . 108.8 ?
N11 C11 H11B . . 108.8 ?
C111 C11 H11B . . 108.8 ?
H11A C11 H11B . . 107.7 ?
C112 C111 C116 . . 119.45(12) ?
C112 C111 C11 . . 120.65(11) ?
C116 C111 C11 . . 119.86(12) ?
C111 C112 C113 . . 119.85(13) ?
C111 C112 H112 . . 120.1 ?
C113 C112 H112 . . 120.1 ?
C114 C113 C112 . . 120.38(14) ?
C114 C113 H113 . . 119.8 ?
C112 C113 H113 . . 119.8 ?
C115 C114 C113 . . 119.77(13) ?
C115 C114 H114 . . 120.1 ?
C113 C114 H114 . . 120.1 ?
C114 C115 C116 . . 120.00(13) ?
C114 C115 H115 . . 120.0 ?
C116 C115 H115 . . 120.0 ?
C115 C116 C111 . . 120.55(13) ?
C115 C116 H116 . . 119.7 ?
C111 C116 H116 . . 119.7 ?
C132 C131 C13 . . 114.79(9) ?
C132 C131 H13A . . 108.6 ?
C13 C131 H13A . . 108.6 ?
C132 C131 H13B . . 108.6 ?
C13 C131 H13B . . 108.6 ?
H13A C131 H13B . . 107.5 ?
O132 C132 C145 . . 121.30(11) ?
O132 C132 C131 . . 120.76(10) ?
C145 C132 C131 . . 117.93(10) ?
C18A O141 C142 . . 105.91(11) ?
O143 C142 O141 . . 108.36(10) ?
O143 C142 H14A . . 110.0 ?
O141 C142 H14A . . 110.0 ?
O143 C142 H14B . . 110.0 ?
O141 C142 H14B . . 110.0 ?
H14A C142 H14B . . 108.4 ?
C14A O143 C142 . . 105.69(11) ?
C144 C14A O143 . . 127.95(12) ?
C144 C14A C18A . . 122.10(12) ?
O143 C14A C18A . . 109.95(11) ?
C14A C144 C145 . . 116.55(11) ?
C14A C144 H144 . . 121.7 ?
C145 C144 H144 . . 121.7 ?
C146 C145 C144 . . 120.77(11) ?
C146 C145 C132 . . 121.42(11) ?
C144 C145 C132 . . 117.81(11) ?
C145 C146 C147 . . 121.82(11) ?
C145 C146 H146 . . 119.1 ?
C147 C146 H146 . . 119.1 ?
C18A C147 C146 . . 116.00(12) ?
C18A C147 H147 . . 122.0 ?
C146 C147 H147 . . 122.0 ?
O141 C18A C147 . . 127.20(12) ?
O141 C18A C14A . . 110.03(11) ?
C147 C18A C14A . . 122.77(12) ?
C22 N21 C27A . . 110.76(10) ?
C22 N21 C21 . . 123.82(10) ?
C27A N21 C21 . . 125.18(10) ?
O22 C22 N21 . . 125.99(11) ?
O22 C22 C23 . . 124.97(11) ?
N21 C22 C23 . . 109.00(10) ?
O23 C23 C23A . . 109.13(9) ?
O23 C23 C231 . . 109.93(9) ?
C23A C23 C231 . . 115.70(9) ?
O23 C23 C22 . . 108.55(9) ?
C23A C23 C22 . . 101.49(9) ?
C231 C23 C22 . . 111.59(9) ?
C23 O23 H23 . . 109.7(11) ?
C24 C23A C27A . . 120.57(11) ?
C24 C23A C23 . . 130.41(11) ?
C27A C23A C23 . . 109.02(10) ?
C23A C24 C25 . . 118.35(12) ?
C23A C24 H24 . . 120.8 ?
C25 C24 H24 . . 120.8 ?
C26 C25 C24 . . 120.40(12) ?
C26 C25 H25 . . 119.8 ?
C24 C25 H25 . . 119.8 ?
C25 C26 C27 . . 121.46(12) ?
C25 C26 H26 . . 119.3 ?
C27 C26 H26 . . 119.3 ?
C27A C27 C26 . . 117.03(12) ?
C27A C27 H27 . . 121.5 ?
C26 C27 H27 . . 121.5 ?
C27 C27A C23A . . 122.16(11) ?
C27 C27A N21 . . 128.18(11) ?
C23A C27A N21 . . 109.66(10) ?
N21 C21 C211 . . 114.11(10) ?
N21 C21 H21A . . 108.7 ?
C211 C21 H21A . . 108.7 ?
N21 C21 H21B . . 108.7 ?
C211 C21 H21B . . 108.7 ?
H21A C21 H21B . . 107.6 ?
C212 C211 C216 . . 119.10(12) ?
C212 C211 C21 . . 122.04(12) ?
C216 C211 C21 . . 118.79(12) ?
C211 C212 C213 . . 120.46(14) ?
C211 C212 H212 . . 119.8 ?
C213 C212 H212 . . 119.8 ?
C214 C213 C212 . . 120.11(15) ?
C214 C213 H213 . . 119.9 ?
C212 C213 H213 . . 119.9 ?
C215 C214 C213 . . 119.74(14) ?
C215 C214 H214 . . 120.1 ?
C213 C214 H214 . . 120.1 ?
C214 C215 C216 . . 120.27(14) ?
C214 C215 H215 . . 119.9 ?
C216 C215 H215 . . 119.9 ?
C215 C216 C211 . . 120.32(14) ?
C215 C216 H216 . . 119.8 ?
C211 C216 H216 . . 119.8 ?
C232 C231 C23 . . 115.06(10) ?
C232 C231 H23A . . 108.5 ?
C23 C231 H23A . . 108.5 ?
C232 C231 H23B . . 108.5 ?
C23 C231 H23B . . 108.5 ?
H23A C231 H23B . . 107.5 ?
O232 C232 C245 . . 121.35(11) ?
O232 C232 C231 . . 120.52(11) ?
C245 C232 C231 . . 118.12(10) ?
C28A O241 C242 . . 105.66(12) ?
O243 C242 O241 . . 107.99(11) ?
O243 C242 H24A . . 110.1 ?
O241 C242 H24A . . 110.1 ?
O243 C242 H24B . . 110.1 ?
O241 C242 H24B . . 110.1 ?
H24A C242 H24B . . 108.4 ?
C24A O243 C242 . . 105.97(12) ?
C244 C24A O243 . . 128.03(14) ?
C244 C24A C28A . . 122.26(13) ?
O243 C24A C28A . . 109.68(12) ?
C24A C244 C245 . . 116.73(12) ?
C24A C244 H244 . . 121.6 ?
C245 C244 H244 . . 121.6 ?
C246 C245 C244 . . 120.57(12) ?
C246 C245 C232 . . 121.11(11) ?
C244 C245 C232 . . 118.32(11) ?
C245 C246 C247 . . 121.78(13) ?
C245 C246 H246 . . 119.1 ?
C247 C246 H246 . . 119.1 ?
C28A C247 C246 . . 116.47(13) ?
C28A C247 H247 . . 121.8 ?
C246 C247 H247 . . 121.8 ?
O241 C28A C247 . . 127.70(14) ?
O241 C28A C24A . . 110.12(13) ?
C247 C28A C24A . . 122.18(12) ?

loop_
_geom_bond_atom_site_label_1
_geom_bond_atom_site_label_2
_geom_bond_site_symmetry_2
_geom_bond_distance
_geom_bond_publ_flag
N11 C12 . 1.3551(15) ?
N11 C17A . 1.4186(15) ?
N11 C11 . 1.4585(15) ?
C12 O12 . 1.2306(14) ?
C12 C13 . 1.5444(16) ?
C13 O13 . 1.4235(14) ?
C13 C13A . 1.5033(16) ?
C13 C131 . 1.5291(16) ?
O13 H13 . 0.874(18) ?
C13A C14 . 1.3774(16) ?
C13A C17A . 1.3939(16) ?
C14 C15 . 1.3999(18) ?
C14 H14 . 0.9500 ?
C15 C16 . 1.3883(19) ?
C15 H15 . 0.9500 ?
C16 C17 . 1.4045(17) ?
C16 H16 . 0.9500 ?
C17 C17A . 1.3820(17) ?
C17 H17 . 0.9500 ?
C11 C111 . 1.5111(17) ?
C11 H11A . 0.9900 ?
C11 H11B . 0.9900 ?
C111 C112 . 1.3892(19) ?
C111 C116 . 1.3907(18) ?
C112 C113 . 1.391(2) ?
C112 H112 . 0.9500 ?
C113 C114 . 1.391(2) ?
C113 H113 . 0.9500 ?
C114 C115 . 1.381(2) ?
C114 H114 . 0.9500 ?
C115 C116 . 1.3882(19) ?
C115 H115 . 0.9500 ?
C116 H116 . 0.9500 ?
C131 C132 . 1.5166(16) ?
C131 H13A . 0.9900 ?
C131 H13B . 0.9900 ?
C132 O132 . 1.2221(15) ?
C132 C145 . 1.4816(16) ?
O141 C18A . 1.3676(15) ?
O141 C142 . 1.4336(18) ?
C142 O143 . 1.4328(17) ?
C142 H14A . 0.9900 ?
C142 H14B . 0.9900 ?
O143 C14A . 1.3738(15) ?
C14A C144 . 1.3649(17) ?
C14A C18A . 1.3872(19) ?
C144 C145 . 1.4138(16) ?
C144 H144 . 0.9500 ?
C145 C146 . 1.3950(17) ?
C146 C147 . 1.3979(17) ?
C146 H146 . 0.9500 ?
C147 C18A . 1.3727(18) ?
C147 H147 . 0.9500 ?
N21 C22 . 1.3522(15) ?
N21 C27A . 1.4158(15) ?
N21 C21 . 1.4542(15) ?
C22 O22 . 1.2280(14) ?
C22 C23 . 1.5480(16) ?
C23 O23 . 1.4273(14) ?
C23 C23A . 1.5066(16) ?
C23 C231 . 1.5243(16) ?
O23 H23 . 0.898(18) ?
C23A C24 . 1.3788(16) ?
C23A C27A . 1.3947(16) ?
C24 C25 . 1.4020(18) ?
C24 H24 . 0.9500 ?
C25 C26 . 1.3881(19) ?
C25 H25 . 0.9500 ?
C26 C27 . 1.4027(18) ?
C26 H26 . 0.9500 ?
C27 C27A . 1.3785(17) ?
C27 H27 . 0.9500 ?
C21 C211 . 1.5152(17) ?
C21 H21A . 0.9900 ?
C21 H21B . 0.9900 ?
C211 C212 . 1.3831(19) ?
C211 C216 . 1.3951(18) ?
C212 C213 . 1.392(2) ?
C212 H212 . 0.9500 ?
C213 C214 . 1.387(2) ?
C213 H213 . 0.9500 ?
C214 C215 . 1.379(2) ?
C214 H214 . 0.9500 ?
C215 C216 . 1.389(2) ?
C215 H215 . 0.9500 ?
C216 H216 . 0.9500 ?
C231 C232 . 1.5158(16) ?
C231 H23A . 0.9900 ?
C231 H23B . 0.9900 ?
C232 O232 . 1.2223(15) ?
C232 C245 . 1.4846(16) ?
O241 C28A . 1.3697(16) ?
O241 C242 . 1.440(2) ?
C242 O243 . 1.4297(19) ?
C242 H24A . 0.9900 ?
C242 H24B . 0.9900 ?
O243 C24A . 1.3745(17) ?
C24A C244 . 1.3657(19) ?
C24A C28A . 1.387(2) ?
C244 C245 . 1.4087(18) ?
C244 H244 . 0.9500 ?
C245 C246 . 1.3940(18) ?
C246 C247 . 1.3961(18) ?
C246 H246 . 0.9500 ?
C247 C28A . 1.370(2) ?
C247 H247 . 0.9500 ?

loop_
_geom_hbond_atom_site_label_D
_geom_hbond_atom_site_label_H
_geom_hbond_atom_site_label_A
_geom_hbond_site_symmetry_A
_geom_hbond_distance_DH
_geom_hbond_distance_HA
_geom_hbond_distance_DA
_geom_hbond_angle_DHA
_geom_hbond_publ_flag
O13 H13 O22 . 0.874(17) 1.912(17) 2.7794(12) 171.1(17) no
O23 H23 O12 . 0.897(18) 1.938(19) 2.8256(13) 169.8(17) no
C131 H13A O22 2_566 0.99 2.35 3.3075(16) 161 no
C147 H147 O141 2_556 0.95 2.56 3.4776(18) 163 no
C231 H23A O12 2_666 0.99 2.37 3.3107(15) 159 no
C242 H24A O23 1_545 0.99 2.53 3.4889(19) 163 no
C142 H14A Cg3 1_545 0.99 2.53 3.3289(15) 137 no

loop_
_geom_torsion_atom_site_label_1
_geom_torsion_atom_site_label_2
_geom_torsion_atom_site_label_3
_geom_torsion_atom_site_label_4
_geom_torsion_site_symmetry_1
_geom_torsion_site_symmetry_2
_geom_torsion_site_symmetry_3
_geom_torsion_site_symmetry_4
_geom_torsion
_geom_torsion_publ_flag
C17A N11 C12 O12 . . . . -179.90(11) ?
C11 N11 C12 O12 . . . . -9.28(19) ?
C17A N11 C12 C13 . . . . 1.18(13) ?
C11 N11 C12 C13 . . . . 171.80(10) ?
O12 C12 C13 O13 . . . . -64.35(15) ?
N11 C12 C13 O13 . . . . 114.58(11) ?
O12 C12 C13 C13A . . . . -179.59(11) ?
N11 C12 C13 C13A . . . . -0.65(12) ?
O12 C12 C13 C131 . . . . 57.35(15) ?
N11 C12 C13 C131 . . . . -123.72(10) ?
O13 C13 C13A C14 . . . . 63.36(16) ?
C131 C13 C13A C14 . . . . -61.09(16) ?
C12 C13 C13A C14 . . . . 178.88(12) ?
O13 C13 C13A C17A . . . . -115.62(10) ?
C131 C13 C13A C17A . . . . 119.92(11) ?
C12 C13 C13A C17A . . . . -0.11(12) ?
C17A C13A C14 C15 . . . . -0.45(18) ?
C13 C13A C14 C15 . . . . -179.34(12) ?
C13A C14 C15 C16 . . . . -0.27(19) ?
C14 C15 C16 C17 . . . . 0.6(2) ?
C15 C16 C17 C17A . . . . -0.26(19) ?
C16 C17 C17A C13A . . . . -0.47(18) ?
C16 C17 C17A N11 . . . . 178.49(11) ?
C14 C13A C17A C17 . . . . 0.84(18) ?
C13 C13A C17A C17 . . . . 179.94(11) ?
C14 C13A C17A N11 . . . . -178.29(11) ?
C13 C13A C17A N11 . . . . 0.80(13) ?
C12 N11 C17A C17 . . . . 179.67(12) ?
C11 N11 C17A C17 . . . . 9.12(19) ?
C12 N11 C17A C13A . . . . -1.27(14) ?
C11 N11 C17A C13A . . . . -171.81(11) ?
C12 N11 C11 C111 . . . . 119.11(13) ?
C17A N11 C11 C111 . . . . -71.60(15) ?
N11 C11 C111 C112 . . . . -54.19(16) ?
N11 C11 C111 C116 . . . . 128.16(12) ?
C116 C111 C112 C113 . . . . 0.3(2) ?
C11 C111 C112 C113 . . . . -177.40(12) ?
C111 C112 C113 C114 . . . . 0.4(2) ?
C112 C113 C114 C115 . . . . -0.5(2) ?
C113 C114 C115 C116 . . . . -0.2(2) ?
C114 C115 C116 C111 . . . . 0.8(2) ?
C112 C111 C116 C115 . . . . -0.9(2) ?
C11 C111 C116 C115 . . . . 176.81(12) ?
O13 C13 C131 C132 . . . . 172.21(9) ?
C13A C13 C131 C132 . . . . -63.91(13) ?
C12 C13 C131 C132 . . . . 50.92(13) ?
C13 C131 C132 O132 . . . . 4.93(16) ?
C13 C131 C132 C145 . . . . -174.30(10) ?
C18A O141 C142 O143 . . . . 2.44(16) ?
O141 C142 O143 C14A . . . . -2.36(15) ?
C142 O143 C14A C144 . . . . -178.25(14) ?
C142 O143 C14A C18A . . . . 1.39(15) ?
O143 C14A C144 C145 . . . . 179.07(12) ?
C18A C14A C144 C145 . . . . -0.52(19) ?
C14A C144 C145 C146 . . . . 0.32(17) ?
C14A C144 C145 C132 . . . . -179.53(11) ?
O132 C132 C145 C146 . . . . 177.53(11) ?
C131 C132 C145 C146 . . . . -3.24(16) ?
O132 C132 C145 C144 . . . . -2.62(17) ?
C131 C132 C145 C144 . . . . 176.61(10) ?
C144 C145 C146 C147 . . . . 0.00(19) ?
C132 C145 C146 C147 . . . . 179.85(11) ?
C145 C146 C147 C18A . . . . -0.13(19) ?
C142 O141 C18A C147 . . . . 177.74(14) ?
C142 O141 C18A C14A . . . . -1.60(15) ?
C146 C147 C18A O141 . . . . -179.34(13) ?
C146 C147 C18A C14A . . . . -0.1(2) ?
C144 C14A C18A O141 . . . . 179.80(12) ?
O143 C14A C18A O141 . . . . 0.14(16) ?
C144 C14A C18A C147 . . . . 0.4(2) ?
O143 C14A C18A C147 . . . . -179.24(12) ?
C27A N21 C22 O22 . . . . -179.43(11) ?
C21 N21 C22 O22 . . . . -4.74(19) ?
C27A N21 C22 C23 . . . . 2.74(13) ?
C21 N21 C22 C23 . . . . 177.43(10) ?
O22 C22 C23 O23 . . . . -65.20(14) ?
N21 C22 C23 O23 . . . . 112.66(11) ?
O22 C22 C23 C23A . . . . 179.92(11) ?
N21 C22 C23 C23A . . . . -2.23(12) ?
O22 C22 C23 C231 . . . . 56.11(15) ?
N21 C22 C23 C231 . . . . -126.04(10) ?
O23 C23 C23A C24 . . . . 66.66(16) ?
C231 C23 C23A C24 . . . . -57.91(17) ?
C22 C23 C23A C24 . . . . -178.88(12) ?
O23 C23 C23A C27A . . . . -113.52(11) ?
C231 C23 C23A C27A . . . . 121.91(11) ?
C22 C23 C23A C27A . . . . 0.94(12) ?
C27A C23A C24 C25 . . . . -1.35(18) ?
C23 C23A C24 C25 . . . . 178.45(12) ?
C23A C24 C25 C26 . . . . 0.07(19) ?
C24 C25 C26 C27 . . . . 1.6(2) ?
C25 C26 C27 C27A . . . . -1.8(2) ?
C26 C27 C27A C23A . . . . 0.54(19) ?
C26 C27 C27A N21 . . . . -178.70(12) ?
C24 C23A C27A C27 . . . . 1.06(19) ?
C23 C23A C27A C27 . . . . -178.78(11) ?
C24 C23A C27A N21 . . . . -179.58(11) ?
C23 C23A C27A N21 . . . . 0.58(13) ?
C22 N21 C27A C27 . . . . 177.17(12) ?
C21 N21 C27A C27 . . . . 2.6(2) ?
C22 N21 C27A C23A . . . . -2.14(14) ?
C21 N21 C27A C23A . . . . -176.75(11) ?
C22 N21 C21 C211 . . . . 108.60(13) ?
C27A N21 C21 C211 . . . . -77.47(15) ?
N21 C21 C211 C212 . . . . -27.57(17) ?
N21 C21 C211 C216 . . . . 155.57(11) ?
C216 C211 C212 C213 . . . . -0.2(2) ?
C21 C211 C212 C213 . . . . -177.07(13) ?
C211 C212 C213 C214 . . . . 0.5(2) ?
C212 C213 C214 C215 . . . . -0.5(2) ?
C213 C214 C215 C216 . . . . 0.2(2) ?
C214 C215 C216 C211 . . . . 0.1(2) ?
C212 C211 C216 C215 . . . . -0.1(2) ?
C21 C211 C216 C215 . . . . 176.90(12) ?
O23 C23 C231 C232 . . . . 172.42(9) ?
C23A C23 C231 C232 . . . . -63.42(13) ?
C22 C23 C231 C232 . . . . 51.93(13) ?
C23 C231 C232 O232 . . . . 4.98(16) ?
C23 C231 C232 C245 . . . . -174.80(10) ?
C28A O241 C242 O243 . . . . 7.40(17) ?
O241 C242 O243 C24A . . . . -7.49(17) ?
C242 O243 C24A C244 . . . . -177.11(15) ?
C242 O243 C24A C28A . . . . 4.78(17) ?
O243 C24A C244 C245 . . . . -178.62(14) ?
C28A C24A C244 C245 . . . . -0.7(2) ?
C24A C244 C245 C246 . . . . -0.24(19) ?
C24A C244 C245 C232 . . . . 179.15(12) ?
O232 C232 C245 C246 . . . . 178.27(12) ?
C231 C232 C245 C246 . . . . -1.95(17) ?
O232 C232 C245 C244 . . . . -1.13(18) ?
C231 C232 C245 C244 . . . . 178.65(11) ?
C244 C245 C246 C247 . . . . 0.9(2) ?
C232 C245 C246 C247 . . . . -178.52(12) ?
C245 C246 C247 C28A . . . . -0.5(2) ?
C242 O241 C28A C247 . . . . 176.00(15) ?
C242 O241 C28A C24A . . . . -4.52(16) ?
C246 C247 C28A O241 . . . . 178.93(14) ?
C246 C247 C28A C24A . . . . -0.5(2) ?
C244 C24A C28A O241 . . . . -178.39(13) ?
O243 C24A C28A O241 . . . . -0.14(17) ?
C244 C24A C28A C247 . . . . 1.1(2) ?
O243 C24A C28A C247 . . . . 179.37(14) ?

_cod_database_fobs_code 2022152
